data_1553195
loop_
_publ_author_name
'Mao, Zhong-Yi'
'Geng, Hui'
'Zhang, Tian-Tian'
'Ruan, Yuan-Ping'
'Ye, Jian-Liang'
'Huang, Pei-Qiang'

_publ_section_title
;
 Stereodivergent and enantioselective total syntheses of isochaetominines
 A--C and four pairs of isochaetominine C enantiomers: a six-step approach
;
_journal_issue 1
_journal_name_full 'Organic Chemistry Frontiers'
_journal_page_first 24
_journal_paper_doi 10.1039/C5QO00298B
_journal_volume 3
_journal_year 2016
_chemical_absolute_configuration syn
_chemical_formula_moiety 'C24 H22 N4 O4'
_chemical_formula_sum 'C24 H22 N4 O4'
_chemical_formula_weight 430.46
_space_group_crystal_system orthorhombic
_space_group_IT_number 19
_space_group_name_Hall 'P 2ac 2ab'
_space_group_name_H-M_alt 'P 21 21 21'
_atom_sites_solution_hydrogens geom
_atom_sites_solution_primary iterative
_atom_sites_solution_secondary difmap
_audit_creation_date 2015-09-07
_audit_creation_method
;
Olex2 1.2
(compiled 2015.01.26 svn.r3150 for OlexSys, GUI svn.r4998)
;
_audit_update_record
;
2015-09-24 deposited with the CCDC.
2015-10-30 downloaded from the CCDC.
;
_cell_angle_alpha 90.00
_cell_angle_beta 90.00
_cell_angle_gamma 90.00
_cell_formula_units_Z 4
_cell_length_a 7.6889(2)
_cell_length_b 15.5382(5)
_cell_length_c 16.4272(6)
_cell_measurement_reflns_used 1932
_cell_measurement_temperature 99.8(5)
_cell_measurement_theta_max 69.0010
_cell_measurement_theta_min 5.6740
_cell_volume 1962.58(11)
_computing_cell_refinement
;
CrysAlisPro, Agilent Technologies,
Version 1.171.37.35 (release 13-08-2014 CrysAlis171 .NET)
(compiled Aug 13 2014,18:06:01)
;
_computing_data_collection
;
CrysAlisPro, Agilent Technologies,
Version 1.171.37.35 (release 13-08-2014 CrysAlis171 .NET)
(compiled Aug 13 2014,18:06:01)
;
_computing_data_reduction
;
CrysAlisPro, Agilent Technologies,
Version 1.171.37.35 (release 13-08-2014 CrysAlis171 .NET)
(compiled Aug 13 2014,18:06:01)
;
_computing_molecular_graphics 'Olex2 (Dolomanov et al., 2009)'
_computing_publication_material 'Olex2 (Dolomanov et al., 2009)'
_computing_structure_refinement 'XL (Sheldrick, 2008)'
_computing_structure_solution
;
Superflip (Palatinus & Chapuis, 2007;Palatinus & van der Lee, 2008;
Palatinus et al., 2012)
;
_diffrn_ambient_environment N~2~
_diffrn_ambient_temperature 99.8(5)
_diffrn_detector 'CCD plate'
_diffrn_detector_area_resol_mean 10.4741
_diffrn_detector_type Atlas
_diffrn_measured_fraction_theta_full 0.977
_diffrn_measured_fraction_theta_max 0.977
_diffrn_measurement_details
;
#__ type_ start__ end____ width___ exp.time_
  1 omega   32.00  109.00   1.0000   10.0000
omega____ theta____ kappa____ phi______ frames
    -       98.0610  -94.0000 -120.0000 77

#__ type_ start__ end____ width___ exp.time_
  2 omega   45.00   84.00   1.0000   10.0000
omega____ theta____ kappa____ phi______ frames
    -       98.0610  -30.0000   30.0000 39

#__ type_ start__ end____ width___ exp.time_
  3 omega   56.00   91.00   1.0000   10.0000
omega____ theta____ kappa____ phi______ frames
    -       98.0610  -30.0000  120.0000 35

#__ type_ start__ end____ width___ exp.time_
  4 omega   21.00   85.00   1.0000   10.0000
omega____ theta____ kappa____ phi______ frames
    -       98.0610  -30.0000   90.0000 64

#__ type_ start__ end____ width___ exp.time_
  5 omega   21.00   69.00   1.0000   10.0000
omega____ theta____ kappa____ phi______ frames
    -       98.0610  -30.0000 -120.0000 48

#__ type_ start__ end____ width___ exp.time_
  6 omega -103.00   32.00   1.0000    3.0000
omega____ theta____ kappa____ phi______ frames
    -      -40.6297    0.0000   90.0000 135
;
_diffrn_measurement_device 'four-circle diffractometer'
_diffrn_measurement_device_type 'SuperNova, Dual, Cu at zero, Atlas'
_diffrn_measurement_method '\w scans'
_diffrn_orient_matrix_UB_11 0.0997282000
_diffrn_orient_matrix_UB_12 0.0362368000
_diffrn_orient_matrix_UB_13 0.0738339000
_diffrn_orient_matrix_UB_21 -0.0689895000
_diffrn_orient_matrix_UB_22 -0.0743453000
_diffrn_orient_matrix_UB_23 0.0529421000
_diffrn_orient_matrix_UB_31 0.1595100000
_diffrn_orient_matrix_UB_32 -0.0546079000
_diffrn_orient_matrix_UB_33 -0.0233828000
_diffrn_radiation_monochromator mirror
_diffrn_radiation_probe x-ray
_diffrn_radiation_type CuK\a
_diffrn_radiation_wavelength 1.54184
_diffrn_reflns_av_R_equivalents 0.0469
_diffrn_reflns_av_unetI/netI 0.0597
_diffrn_reflns_limit_h_max 8
_diffrn_reflns_limit_h_min -5
_diffrn_reflns_limit_k_max 14
_diffrn_reflns_limit_k_min -18
_diffrn_reflns_limit_l_max 14
_diffrn_reflns_limit_l_min -19
_diffrn_reflns_number 4748
_diffrn_reflns_theta_full 68.84
_diffrn_reflns_theta_max 68.84
_diffrn_reflns_theta_min 3.92
_diffrn_source 'sealed X-ray tube'
_diffrn_source_type 'SuperNova (Cu) X-ray Source'
_exptl_absorpt_coefficient_mu 0.832
_exptl_absorpt_correction_T_max 1.00000
_exptl_absorpt_correction_T_min 0.68505
_exptl_absorpt_correction_type multi-scan
_exptl_absorpt_process_details
;
CrysAlisPro, Agilent Technologies,
Version 1.171.37.35 (release 13-08-2014 CrysAlis171 .NET)
(compiled Aug 13 2014,18:06:01)
Empirical absorption correction using spherical harmonics,
 implemented in SCALE3 ABSPACK scaling algorithm.
;
_exptl_crystal_density_diffrn 1.457
_exptl_crystal_density_method 'not measured'
_exptl_crystal_description pillar
_exptl_crystal_F_000 904
_exptl_crystal_size_max 0.3
_exptl_crystal_size_mid 0.2
_exptl_crystal_size_min 0.1
_refine_diff_density_max 0.181
_refine_diff_density_min -0.233
_refine_diff_density_rms 0.054
_refine_ls_abs_structure_details 'Flack H D (1983), Acta Cryst. A39, 876-881'
_refine_ls_abs_structure_Flack -0.1(2)
_refine_ls_extinction_method none
_refine_ls_goodness_of_fit_ref 1.048
_refine_ls_hydrogen_treatment constr
_refine_ls_matrix_type full
_refine_ls_number_parameters 292
_refine_ls_number_reflns 3186
_refine_ls_number_restraints 0
_refine_ls_restrained_S_all 1.048
_refine_ls_R_factor_all 0.0459
_refine_ls_R_factor_gt 0.0413
_refine_ls_shift/su_max 0.000
_refine_ls_shift/su_mean 0.000
_refine_ls_structure_factor_coef Fsqd
_refine_ls_weighting_details 'calc w=1/[\s^2^(Fo^2^)+(0.0495P)^2^+0.0000P] where P=(Fo^2^+2Fc^2^)/3'
_refine_ls_weighting_scheme calc
_refine_ls_wR_factor_gt 0.0978
_refine_ls_wR_factor_ref 0.1021
_reflns_number_gt 2925
_reflns_number_total 3186
_reflns_threshold_expression >2sigma(I)
_cod_data_source_file c5qo00298b2.cif
_cod_data_source_block exp_7070
_cod_database_code 1553195
_reflns_odcompleteness_completeness 99.84
_reflns_odcompleteness_iscentric 1
_reflns_odcompleteness_theta 63.60
_olex2_refinement_description
;
1. Fixed Uiso
 At 1.2 times of:
  All C(H) groups, All C(H,H) groups
 At 1.5 times of:
  All C(H,H,H) groups, All O(H) groups
2.a Ternary CH refined with riding coordinates:
 C7(H7), C11(H11), C12(H12), C14(H14)
2.b Secondary CH2 refined with riding coordinates:
 C22(H22A,H22B)
2.c Aromatic/amide H refined with riding coordinates:
 C5(H5), C13(H13), C15(H15), C16(H16), C17(H17), C18(H18), C19(H19), C20(H20),
 C21(H21)
2.d Idealised Me refined as rotating group:
 C23(H23A,H23B,H23C), C1A(H1AA,H1AB,H1AC)
2.e Idealised tetrahedral OH refined as rotating group:
 O3(H3)
;
_olex2_submission_special_instructions 'No special instructions were received'

loop_
_space_group_symop_id
_space_group_symop_operation_xyz
1 'x, y, z'
2 '-x+1/2, -y, z+1/2'
3 'x+1/2, -y+1/2, -z'
4 '-x, y+1/2, -z+1/2'

loop_
_atom_site_label
_atom_site_type_symbol
_atom_site_fract_x
_atom_site_fract_y
_atom_site_fract_z
_atom_site_U_iso_or_equiv
_atom_site_adp_type
_atom_site_occupancy
_atom_site_calc_flag
_atom_site_refinement_flags_posn
O1 O -0.0093(2) 0.60135(10) 0.36947(11) 0.0228(4) Uani 1 d .
O2 O 0.0621(2) 0.68723(10) 0.52151(10) 0.0226(4) Uani 1 d .
O3 O 0.6732(2) 0.60632(10) 0.45943(12) 0.0260(4) Uani 1 d .
H3 H 0.7417 0.5870 0.4258 0.039 Uiso 1 calc GR
O4 O 0.2911(2) 0.41237(12) 0.68856(11) 0.0291(4) Uani 1 d .
N5 N 0.2009(3) 0.70545(12) 0.36777(12) 0.0192(4) Uani 1 d .
N6 N 0.2702(3) 0.58993(12) 0.55736(12) 0.0198(4) Uani 1 d .
N7 N 0.4595(3) 0.48505(13) 0.59506(13) 0.0206(4) Uani 1 d .
N8 N 0.1894(3) 0.82711(12) 0.28043(13) 0.0231(4) Uani 1 d .
C1 C 0.1982(3) 0.64952(14) 0.50763(15) 0.0194(5) Uani 1 d .
C2 C 0.0402(3) 0.67172(15) 0.34488(15) 0.0198(5) Uani 1 d .
C3 C 0.0214(3) 0.80303(15) 0.25883(15) 0.0209(5) Uani 1 d .
C4 C 0.5346(3) 0.42174(15) 0.54361(15) 0.0206(5) Uani 1 d .
C5 C 0.2665(3) 0.77934(15) 0.33336(15) 0.0215(5) Uani 1 d .
H5 H 0.3769 0.7964 0.3499 0.026 Uiso 1 calc R
C6 C 0.3151(3) 0.47351(16) 0.64420(15) 0.0221(5) Uani 1 d .
C7 C 0.1858(3) 0.54764(15) 0.62677(15) 0.0202(5) Uani 1 d .
H7 H 0.1784 0.5868 0.6734 0.024 Uiso 1 calc R
C8 C 0.5251(3) 0.55118(15) 0.46466(16) 0.0205(5) Uani 1 d .
C9 C -0.0584(3) 0.72857(16) 0.29013(15) 0.0206(5) Uani 1 d .
C10 C 0.5709(3) 0.45645(15) 0.46762(15) 0.0208(5) Uani 1 d .
C11 C 0.3060(3) 0.66237(14) 0.43012(14) 0.0191(5) Uani 1 d .
H11 H 0.4022 0.7011 0.4439 0.023 Uiso 1 calc R
C12 C 0.4527(3) 0.56695(15) 0.55161(15) 0.0193(5) Uani 1 d .
H12 H 0.5240 0.6099 0.5798 0.023 Uiso 1 calc R
C13 C -0.0721(3) 0.85532(15) 0.20445(16) 0.0236(5) Uani 1 d .
H13 H -0.0206 0.9044 0.1828 0.028 Uiso 1 calc R
C14 C 0.0056(3) 0.51132(15) 0.60525(15) 0.0210(5) Uani 1 d .
H14 H -0.0633 0.5583 0.5818 0.025 Uiso 1 calc R
C15 C 0.6392(3) 0.28575(16) 0.50192(17) 0.0252(5) Uani 1 d .
H15 H 0.6635 0.2283 0.5129 0.030 Uiso 1 calc R
C16 C -0.2298(3) 0.70833(16) 0.26840(15) 0.0241(5) Uani 1 d .
H16 H -0.2832 0.6597 0.2900 0.029 Uiso 1 calc R
C17 C 0.5658(3) 0.33611(15) 0.56261(16) 0.0227(5) Uani 1 d .
H17 H 0.5389 0.3136 0.6135 0.027 Uiso 1 calc R
C18 C -0.3186(3) 0.76013(17) 0.21529(16) 0.0254(5) Uani 1 d .
H18 H -0.4319 0.7462 0.2005 0.030 Uiso 1 calc R
C19 C 0.6774(3) 0.31839(16) 0.42562(16) 0.0247(5) Uani 1 d .
H19 H 0.7260 0.2828 0.3862 0.030 Uiso 1 calc R
C20 C -0.2398(3) 0.83399(16) 0.18319(15) 0.0244(5) Uani 1 d .
H20 H -0.3012 0.8689 0.1473 0.029 Uiso 1 calc R
C21 C 0.6431(3) 0.40460(15) 0.40766(16) 0.0222(5) Uani 1 d .
H21 H 0.6682 0.4269 0.3564 0.027 Uiso 1 calc R
C22 C 0.3865(3) 0.57707(15) 0.40203(16) 0.0203(5) Uani 1 d .
H22A H 0.4391 0.5839 0.3487 0.024 Uiso 1 calc R
H22B H 0.2976 0.5329 0.3985 0.024 Uiso 1 calc R
C23 C -0.0883(3) 0.48011(17) 0.68182(17) 0.0263(6) Uani 1 d .
H23A H -0.0281 0.4313 0.7039 0.039 Uiso 1 calc GR
H23B H -0.2053 0.4640 0.6682 0.039 Uiso 1 calc GR
H23C H -0.0905 0.5255 0.7215 0.039 Uiso 1 calc GR
C1A C 0.0182(4) 0.43998(17) 0.54131(17) 0.0287(6) Uani 1 d .
H1AA H 0.0711 0.4624 0.4928 0.043 Uiso 1 calc GR
H1AB H -0.0962 0.4191 0.5288 0.043 Uiso 1 calc GR
H1AC H 0.0878 0.3937 0.5622 0.043 Uiso 1 calc GR

loop_
_atom_site_aniso_label
_atom_site_aniso_U_11
_atom_site_aniso_U_22
_atom_site_aniso_U_33
_atom_site_aniso_U_23
_atom_site_aniso_U_13
_atom_site_aniso_U_12
O1 0.0187(8) 0.0173(7) 0.0324(9) 0.0013(7) 0.0009(7) -0.0022(7)
O2 0.0182(8) 0.0199(8) 0.0297(9) -0.0008(7) 0.0033(7) 0.0032(7)
O3 0.0137(8) 0.0230(8) 0.0413(11) -0.0004(8) 0.0053(8) -0.0035(7)
O4 0.0227(9) 0.0340(10) 0.0306(9) 0.0105(8) 0.0027(8) 0.0051(8)
N5 0.0151(9) 0.0177(9) 0.0247(10) -0.0014(8) -0.0003(8) 0.0001(8)
N6 0.0139(9) 0.0198(9) 0.0255(10) 0.0003(8) 0.0009(8) 0.0005(8)
N7 0.0159(10) 0.0204(9) 0.0254(10) 0.0019(8) 0.0010(9) 0.0018(8)
N8 0.0209(10) 0.0198(9) 0.0286(10) 0.0014(9) 0.0001(9) -0.0002(9)
C1 0.0165(12) 0.0176(10) 0.0242(11) -0.0030(9) -0.0028(10) -0.0009(9)
C2 0.0140(12) 0.0225(11) 0.0229(12) -0.0017(10) 0.0003(9) -0.0003(9)
C3 0.0167(12) 0.0229(11) 0.0231(12) -0.0042(10) 0.0000(9) 0.0005(10)
C4 0.0123(11) 0.0223(11) 0.0274(13) -0.0031(10) -0.0031(9) 0.0015(9)
C5 0.0194(12) 0.0188(10) 0.0264(12) -0.0013(10) 0.0006(10) -0.0019(10)
C6 0.0161(12) 0.0278(12) 0.0224(12) -0.0004(10) -0.0019(10) 0.0002(10)
C7 0.0167(11) 0.0223(11) 0.0215(11) 0.0003(9) 0.0008(10) -0.0015(10)
C8 0.0128(11) 0.0207(11) 0.0281(13) -0.0005(10) 0.0007(10) -0.0017(9)
C9 0.0187(11) 0.0198(10) 0.0233(11) -0.0013(10) 0.0019(10) 0.0004(10)
C10 0.0129(11) 0.0206(11) 0.0287(12) 0.0002(10) -0.0043(10) 0.0015(9)
C11 0.0143(11) 0.0168(10) 0.0260(12) 0.0002(9) -0.0025(10) 0.0005(9)
C12 0.0143(11) 0.0173(10) 0.0263(12) -0.0003(10) -0.0011(10) -0.0021(9)
C13 0.0235(13) 0.0189(11) 0.0284(13) 0.0002(10) 0.0029(11) 0.0008(10)
C14 0.0146(11) 0.0224(11) 0.0261(12) 0.0019(10) 0.0001(10) 0.0014(10)
C15 0.0234(13) 0.0182(11) 0.0339(14) -0.0009(11) -0.0038(11) -0.0002(10)
C16 0.0202(12) 0.0266(12) 0.0256(12) 0.0009(10) 0.0010(10) -0.0019(10)
C17 0.0156(11) 0.0231(11) 0.0295(12) 0.0038(10) -0.0031(10) -0.0020(9)
C18 0.0141(11) 0.0321(13) 0.0299(13) -0.0025(11) -0.0006(11) 0.0006(10)
C19 0.0203(12) 0.0235(11) 0.0302(13) -0.0057(10) 0.0000(11) 0.0020(10)
C20 0.0225(13) 0.0258(12) 0.0250(12) -0.0004(10) -0.0019(11) 0.0078(10)
C21 0.0190(11) 0.0251(11) 0.0226(12) -0.0002(10) -0.0003(10) 0.0019(10)
C22 0.0181(11) 0.0195(11) 0.0234(11) -0.0001(10) 0.0012(10) 0.0024(9)
C23 0.0188(12) 0.0283(13) 0.0319(14) 0.0028(11) 0.0020(11) -0.0017(10)
C1A 0.0232(13) 0.0314(12) 0.0316(14) -0.0050(12) -0.0013(11) -0.0031(11)

loop_
_atom_type_symbol
_atom_type_description
_atom_type_scat_dispersion_real
_atom_type_scat_dispersion_imag
_atom_type_scat_source
C C 0.0181 0.0091 'International Tables Vol C Tables 4.2.6.8 and 6.1.1.4'
N N 0.0311 0.0180 'International Tables Vol C Tables 4.2.6.8 and 6.1.1.4'
O O 0.0492 0.0322 'International Tables Vol C Tables 4.2.6.8 and 6.1.1.4'
H H 0.0000 0.0000 'International Tables Vol C Tables 4.2.6.8 and 6.1.1.4'

loop_
_geom_angle_atom_site_label_1
_geom_angle_atom_site_label_2
_geom_angle_atom_site_label_3
_geom_angle
C8 O3 H3 109.5
C2 N5 C11 120.35(19)
C5 N5 C2 121.9(2)
C5 N5 C11 117.80(19)
C1 N6 C7 126.5(2)
C1 N6 C12 121.6(2)
C12 N6 C7 111.59(19)
C4 N7 C12 109.12(19)
C6 N7 C4 125.7(2)
C6 N7 C12 111.67(19)
C5 N8 C3 116.4(2)
O2 C1 N6 124.5(2)
O2 C1 C11 123.8(2)
N6 C1 C11 111.70(19)
O1 C2 N5 121.4(2)
O1 C2 C9 125.2(2)
N5 C2 C9 113.3(2)
N8 C3 C9 122.2(2)
N8 C3 C13 118.8(2)
C13 C3 C9 119.0(2)
C10 C4 N7 110.4(2)
C17 C4 N7 126.9(2)
C17 C4 C10 122.7(2)
N5 C5 H5 116.9
N8 C5 N5 126.2(2)
N8 C5 H5 116.9
O4 C6 N7 125.1(2)
O4 C6 C7 126.6(2)
N7 C6 C7 108.10(19)
N6 C7 C6 101.13(18)
N6 C7 H7 110.8
N6 C7 C14 112.60(19)
C6 C7 H7 110.8
C14 C7 C6 110.37(19)
C14 C7 H7 110.8
O3 C8 C10 113.55(19)
O3 C8 C12 104.27(19)
O3 C8 C22 110.86(19)
C10 C8 C12 101.97(19)
C10 C8 C22 116.0(2)
C22 C8 C12 109.07(19)
C3 C9 C2 119.5(2)
C16 C9 C2 120.4(2)
C16 C9 C3 120.1(2)
C4 C10 C8 111.1(2)
C4 C10 C21 119.5(2)
C21 C10 C8 129.4(2)
N5 C11 C1 109.99(18)
N5 C11 H11 107.2
N5 C11 C22 114.00(19)
C1 C11 H11 107.2
C1 C11 C22 110.83(18)
C22 C11 H11 107.2
N6 C12 N7 102.55(18)
N6 C12 C8 116.4(2)
N6 C12 H12 110.0
N7 C12 C8 107.42(18)
N7 C12 H12 110.0
C8 C12 H12 110.0
C3 C13 H13 120.0
C20 C13 C3 120.1(2)
C20 C13 H13 120.0
C7 C14 H14 107.7
C23 C14 C7 110.7(2)
C23 C14 H14 107.7
C23 C14 C1A 111.4(2)
C1A C14 C7 111.5(2)
C1A C14 H14 107.7
C17 C15 H15 119.0
C19 C15 H15 119.0
C19 C15 C17 122.0(2)
C9 C16 H16 120.0
C18 C16 C9 120.0(2)
C18 C16 H16 120.0
C4 C17 H17 121.6
C15 C17 C4 116.7(2)
C15 C17 H17 121.6
C16 C18 H18 119.8
C16 C18 C20 120.4(2)
C20 C18 H18 119.8
C15 C19 H19 119.9
C15 C19 C21 120.2(2)
C21 C19 H19 119.9
C13 C20 C18 120.5(2)
C13 C20 H20 119.8
C18 C20 H20 119.8
C10 C21 C19 118.8(2)
C10 C21 H21 120.6
C19 C21 H21 120.6
C8 C22 H22A 110.2
C8 C22 H22B 110.2
C11 C22 C8 107.75(19)
C11 C22 H22A 110.2
C11 C22 H22B 110.2
H22A C22 H22B 108.5
C14 C23 H23A 109.5
C14 C23 H23B 109.5
C14 C23 H23C 109.5
H23A C23 H23B 109.5
H23A C23 H23C 109.5
H23B C23 H23C 109.5
C14 C1A H1AA 109.5
C14 C1A H1AB 109.5
C14 C1A H1AC 109.5
H1AA C1A H1AB 109.5
H1AA C1A H1AC 109.5
H1AB C1A H1AC 109.5

loop_
_geom_bond_atom_site_label_1
_geom_bond_atom_site_label_2
_geom_bond_distance
O1 C2 1.226(3)
O2 C1 1.221(3)
O3 H3 0.8200
O3 C8 1.428(3)
O4 C6 1.212(3)
N5 C2 1.394(3)
N5 C5 1.375(3)
N5 C11 1.466(3)
N6 C1 1.353(3)
N6 C7 1.467(3)
N6 C12 1.451(3)
N7 C4 1.420(3)
N7 C6 1.384(3)
N7 C12 1.460(3)
N8 C3 1.391(3)
N8 C5 1.287(3)
C1 C11 1.532(3)
C2 C9 1.471(3)
C3 C9 1.407(3)
C3 C13 1.405(4)
C4 C10 1.388(4)
C4 C17 1.387(3)
C5 H5 0.9300
C6 C7 1.548(3)
C7 H7 0.9800
C7 C14 1.538(3)
C8 C10 1.514(3)
C8 C12 1.552(3)
C8 C22 1.535(3)
C9 C16 1.401(4)
C10 C21 1.388(4)
C11 H11 0.9800
C11 C22 1.534(3)
C12 H12 0.9800
C13 H13 0.9300
C13 C20 1.377(4)
C14 H14 0.9800
C14 C23 1.529(4)
C14 C1A 1.530(3)
C15 H15 0.9300
C15 C17 1.387(4)
C15 C19 1.384(4)
C16 H16 0.9300
C16 C18 1.370(4)
C17 H17 0.9300
C18 H18 0.9300
C18 C20 1.401(4)
C19 H19 0.9300
C19 C21 1.397(3)
C20 H20 0.9300
C21 H21 0.9300
C22 H22A 0.9700
C22 H22B 0.9700
C23 H23A 0.9600
C23 H23B 0.9600
C23 H23C 0.9600
C1A H1AA 0.9600
C1A H1AB 0.9600
C1A H1AC 0.9600

loop_
_geom_torsion_atom_site_label_1
_geom_torsion_atom_site_label_2
_geom_torsion_atom_site_label_3
_geom_torsion_atom_site_label_4
_geom_torsion
O1 C2 C9 C3 -172.6(2)
O1 C2 C9 C16 6.6(4)
O2 C1 C11 N5 -15.9(3)
O2 C1 C11 C22 -142.8(2)
O3 C8 C10 C4 110.8(2)
O3 C8 C10 C21 -67.9(3)
O3 C8 C12 N6 126.6(2)
O3 C8 C12 N7 -119.13(18)
O3 C8 C22 C11 -71.2(2)
O4 C6 C7 N6 -168.3(2)
O4 C6 C7 C14 -48.9(3)
N5 C2 C9 C3 7.6(3)
N5 C2 C9 C16 -173.3(2)
N5 C11 C22 C8 166.63(19)
N6 C1 C11 N5 162.57(18)
N6 C1 C11 C22 35.6(3)
N6 C7 C14 C23 -171.5(2)
N6 C7 C14 C1A 63.9(3)
N7 C4 C10 C8 2.0(3)
N7 C4 C10 C21 -179.1(2)
N7 C4 C17 C15 179.3(2)
N7 C6 C7 N6 7.0(2)
N7 C6 C7 C14 126.4(2)
N8 C3 C9 C2 -2.7(4)
N8 C3 C9 C16 178.1(2)
N8 C3 C13 C20 -178.8(2)
C1 N6 C7 C6 167.0(2)
C1 N6 C7 C14 49.2(3)
C1 N6 C12 N7 -162.4(2)
C1 N6 C12 C8 -45.5(3)
C1 C11 C22 C8 -68.6(2)
C2 N5 C5 N8 2.9(4)
C2 N5 C11 C1 -54.0(3)
C2 N5 C11 C22 71.2(3)
C2 C9 C16 C18 -177.9(2)
C3 N8 C5 N5 2.7(3)
C3 C9 C16 C18 1.3(4)
C3 C13 C20 C18 -0.1(4)
C4 N7 C6 O4 46.4(4)
C4 N7 C6 C7 -129.0(2)
C4 N7 C12 N6 125.19(19)
C4 N7 C12 C8 2.0(2)
C4 C10 C21 C19 0.0(4)
C5 N5 C2 O1 172.3(2)
C5 N5 C2 C9 -7.8(3)
C5 N5 C11 C1 126.0(2)
C5 N5 C11 C22 -108.8(2)
C5 N8 C3 C9 -2.7(3)
C5 N8 C3 C13 176.8(2)
C6 N7 C4 C10 134.4(2)
C6 N7 C4 C17 -43.9(4)
C6 N7 C12 N6 -18.2(3)
C6 N7 C12 C8 -141.4(2)
C6 C7 C14 C23 76.3(2)
C6 C7 C14 C1A -48.3(3)
C7 N6 C1 O2 12.8(4)
C7 N6 C1 C11 -165.6(2)
C7 N6 C12 N7 23.2(2)
C7 N6 C12 C8 140.1(2)
C8 C10 C21 C19 178.6(2)
C9 C3 C13 C20 0.7(4)
C9 C16 C18 C20 -0.7(4)
C10 C4 C17 C15 1.1(4)
C10 C8 C12 N6 -115.0(2)
C10 C8 C12 N7 -0.7(2)
C10 C8 C22 C11 157.4(2)
C11 N5 C2 O1 -7.7(3)
C11 N5 C2 C9 172.21(19)
C11 N5 C5 N8 -177.1(2)
C12 N6 C1 O2 -160.7(2)
C12 N6 C1 C11 20.9(3)
C12 N6 C7 C6 -18.9(2)
C12 N6 C7 C14 -136.7(2)
C12 N7 C4 C10 -2.5(3)
C12 N7 C4 C17 179.1(2)
C12 N7 C6 O4 -177.6(2)
C12 N7 C6 C7 7.1(3)
C12 C8 C10 C4 -0.7(2)
C12 C8 C10 C21 -179.4(2)
C12 C8 C22 C11 43.1(2)
C13 C3 C9 C2 177.9(2)
C13 C3 C9 C16 -1.3(4)
C15 C19 C21 C10 0.2(4)
C16 C18 C20 C13 0.1(4)
C17 C4 C10 C8 -179.5(2)
C17 C4 C10 C21 -0.7(4)
C17 C15 C19 C21 0.3(4)
C19 C15 C17 C4 -1.0(4)
C22 C8 C10 C4 -119.1(2)
C22 C8 C10 C21 62.2(3)
C22 C8 C12 N6 8.2(3)
C22 C8 C12 N7 122.4(2)
